data_7238725
loop_
_publ_author_name
'Yang, Lijian'
'Ye, Junwei'
'Xu, Lifeng'
'Yang, Xinyu'
'Gong, Weitao'
'Lin, Yuan'
'Ning, Guiling'

_publ_section_title
;
 Synthesis and properties of aggregation-induced emission enhancement
 compounds derived from triarylcyclopentadiene
;
_journal_issue 30
_journal_name_full 'RSC Advances'
_journal_page_first 11529
_journal_paper_doi 10.1039/c2ra21622a
_journal_volume 2
_journal_year 2012
_chemical_formula_sum 'C24 H17 F3'
_chemical_formula_weight 362.38
_space_group_IT_number 61
_space_group_name_Hall '-P 2ac 2ab'
_space_group_name_H-M_alt 'P b c a'
_symmetry_cell_setting orthorhombic
_symmetry_space_group_name_H-M 'P b c a'
_atom_sites_solution_hydrogens geom
_atom_sites_solution_primary direct
_atom_sites_solution_secondary difmap
_audit_creation_method SHELXL-97
_cell_angle_alpha 90.00
_cell_angle_beta 90.00
_cell_angle_gamma 90.00
_cell_formula_units_Z 8
_cell_length_a 14.213(8)
_cell_length_b 7.615(4)
_cell_length_c 34.237(18)
_cell_measurement_reflns_used 25141
_cell_measurement_temperature 296(2)
_cell_measurement_theta_max 18.1855
_cell_measurement_theta_min 2.3835
_cell_volume 3706(3)
_computing_cell_refinement 'Bruker SMART'
_computing_data_collection 'Bruker SMART'
_computing_data_reduction 'Bruker SAINT'
_computing_molecular_graphics 'Bruker SHELXTL'
_computing_publication_material 'Bruker SHELXTL'
_computing_structure_refinement 'SHELXL-97 (Sheldrick, 1997)'
_computing_structure_solution 'SHELXS-97 (Sheldrick, 1990)'
_diffrn_ambient_temperature 296(2)
_diffrn_detector_area_resol_mean 'none '
_diffrn_measured_fraction_theta_full 0.995
_diffrn_measured_fraction_theta_max 0.995
_diffrn_measurement_device_type 'CCD area detector'
_diffrn_measurement_method 'phi and omega scans'
_diffrn_radiation_monochromator graphite
_diffrn_radiation_source 'fine-focus sealed tube'
_diffrn_radiation_type MoK\a
_diffrn_radiation_wavelength 0.71073
_diffrn_reflns_av_R_equivalents 0.0644
_diffrn_reflns_av_sigmaI/netI 0.0433
_diffrn_reflns_limit_h_max 16
_diffrn_reflns_limit_h_min -18
_diffrn_reflns_limit_k_max 9
_diffrn_reflns_limit_k_min -9
_diffrn_reflns_limit_l_max 38
_diffrn_reflns_limit_l_min -44
_diffrn_reflns_number 23279
_diffrn_reflns_theta_full 27.46
_diffrn_reflns_theta_max 27.46
_diffrn_reflns_theta_min 1.86
_diffrn_standards_decay_% none
_diffrn_standards_interval_count none
_diffrn_standards_interval_time none
_diffrn_standards_number none
_exptl_absorpt_coefficient_mu 0.095
_exptl_absorpt_correction_T_max 0.9831
_exptl_absorpt_correction_T_min 0.9757
_exptl_absorpt_correction_type empirical
_exptl_absorpt_process_details SADABS
_exptl_crystal_colour yellow
_exptl_crystal_density_diffrn 1.299
_exptl_crystal_density_method 'not measured'
_exptl_crystal_description block
_exptl_crystal_F_000 1504
_exptl_crystal_size_max 0.26
_exptl_crystal_size_mid 0.21
_exptl_crystal_size_min 0.18
_refine_diff_density_max 0.394
_refine_diff_density_min -0.311
_refine_diff_density_rms 0.043
_refine_ls_extinction_coef 0
_refine_ls_extinction_method none
_refine_ls_goodness_of_fit_ref 1.029
_refine_ls_hydrogen_treatment constr
_refine_ls_matrix_type full
_refine_ls_number_parameters 246
_refine_ls_number_reflns 4206
_refine_ls_number_restraints 0
_refine_ls_restrained_S_all 1.029
_refine_ls_R_factor_all 0.1488
_refine_ls_R_factor_gt 0.0724
_refine_ls_shift/su_max 0.036
_refine_ls_shift/su_mean 0.005
_refine_ls_structure_factor_coef Fsqd
_refine_ls_weighting_details 'calc w=1/[\s^2^(Fo^2^)+(0.1254P)^2^+0.5799P] where P=(Fo^2^+2Fc^2^)/3'
_refine_ls_weighting_scheme calc
_refine_ls_wR_factor_gt 0.2068
_refine_ls_wR_factor_ref 0.2603
_reflns_number_gt 1924
_reflns_number_total 4206
_reflns_threshold_expression >2sigma(I)
_cod_data_source_file c2ra21622a.txt
_cod_data_source_block 1
_cod_depositor_comments
;
The following automatic conversions were performed:

data item '_symmetry_cell_setting' value 'Orthorhombic' was changed
to 'orthorhombic' in accordance with the
/home/saulius/struct/COD-crude-data/automatic-downloads/DataCite-retrospective/RSC/depositions/lib/dictionaries/cif_core.dic
dictionary named 'cif_core.dic' version 2.4.2 last updated on
2011-04-26.

Automatic conversion script
Id: cif_fix_values 6909 2019-04-08 15:41:33Z antanas 
;
_cod_original_sg_symbol_H-M 'Pbca '
_cod_database_code 7238725

loop_
_symmetry_equiv_pos_as_xyz
'x, y, z'
'-x+1/2, -y, z+1/2'
'x+1/2, -y+1/2, -z'
'-x, y+1/2, -z+1/2'
'-x, -y, -z'
'x-1/2, y, -z-1/2'
'-x-1/2, y-1/2, z'
'x, -y-1/2, z-1/2'

loop_
_atom_site_label
_atom_site_type_symbol
_atom_site_fract_x
_atom_site_fract_y
_atom_site_fract_z
_atom_site_U_iso_or_equiv
_atom_site_adp_type
_atom_site_occupancy
_atom_site_symmetry_multiplicity
_atom_site_calc_flag
_atom_site_refinement_flags
F1 F -1.1630(3) 0.3556(6) -0.02847(12) 0.2066(19) Uani 1 1 d .
F2 F -1.1497(3) 0.1008(6) -0.03363(12) 0.225(2) Uani 1 1 d .
F3 F -1.0898(2) 0.2256(8) 0.01136(9) 0.246(3) Uani 1 1 d .
C1 C -0.6114(2) 0.3414(4) -0.13829(8) 0.0596(7) Uani 1 1 d .
C2 C -0.66762(19) 0.3752(4) -0.16951(8) 0.0588(7) Uani 1 1 d .
C3 C -0.7661(2) 0.3741(4) -0.15620(8) 0.0631(8) Uani 1 1 d .
H12A H -0.8181 0.3968 -0.1719 0.076 Uiso 1 1 calc R
C4 C -0.76920(18) 0.3340(4) -0.11692(8) 0.0572(7) Uani 1 1 d .
C5 C -0.6727(2) 0.3120(4) -0.10325(8) 0.0629(8) Uani 1 1 d .
H9A H -0.6635 0.1947 -0.0929 0.076 Uiso 1 1 calc R
H9B H -0.6584 0.3966 -0.0829 0.076 Uiso 1 1 calc R
C6 C -0.5079(2) 0.3374(4) -0.13480(8) 0.0634(8) Uani 1 1 d .
C7 C -0.4647(2) 0.2397(5) -0.10553(10) 0.0844(10) Uani 1 1 d .
H20A H -0.5014 0.1727 -0.0887 0.101 Uiso 1 1 calc R
C8 C -0.3681(3) 0.2408(6) -0.10115(14) 0.1096(14) Uani 1 1 d .
H21A H -0.3405 0.1744 -0.0815 0.132 Uiso 1 1 calc R
C9 C -0.3128(3) 0.3387(7) -0.12548(15) 0.1089(14) Uani 1 1 d .
H22A H -0.2478 0.3387 -0.1225 0.131 Uiso 1 1 calc R
C10 C -0.3540(3) 0.4368(6) -0.15436(13) 0.0997(12) Uani 1 1 d .
H23A H -0.3168 0.5040 -0.1710 0.120 Uiso 1 1 calc R
C11 C -0.4503(2) 0.4363(5) -0.15890(10) 0.0795(10) Uani 1 1 d .
H24A H -0.4772 0.5039 -0.1786 0.095 Uiso 1 1 calc R
C12 C -0.64344(18) 0.4061(4) -0.21087(8) 0.0592(7) Uani 1 1 d .
C13 C -0.5777(2) 0.3052(5) -0.23066(11) 0.0791(10) Uani 1 1 d .
H14A H -0.5469 0.2146 -0.2177 0.095 Uiso 1 1 calc R
C14 C -0.5574(3) 0.3378(6) -0.26950(12) 0.0949(12) Uani 1 1 d .
H15A H -0.5121 0.2705 -0.2821 0.114 Uiso 1 1 calc R
C15 C -0.6031(3) 0.4673(7) -0.28964(11) 0.0990(13) Uani 1 1 d .
H16A H -0.5897 0.4870 -0.3159 0.119 Uiso 1 1 calc R
C16 C -0.6684(3) 0.5672(6) -0.27076(11) 0.0925(11) Uani 1 1 d .
H17A H -0.6993 0.6565 -0.2841 0.111 Uiso 1 1 calc R
C17 C -0.6888(2) 0.5368(4) -0.23191(9) 0.0731(9) Uani 1 1 d .
H18A H -0.7341 0.6054 -0.2196 0.088 Uiso 1 1 calc R
C18 C -0.85341(19) 0.3099(4) -0.09309(9) 0.0613(8) Uani 1 1 d .
C19 C -0.9413(2) 0.2898(5) -0.10994(10) 0.0801(10) Uani 1 1 d .
H6A H -0.9469 0.2938 -0.1370 0.096 Uiso 1 1 calc R
C20 C -1.0208(2) 0.2639(5) -0.08754(10) 0.0856(10) Uani 1 1 d .
H7A H -1.0788 0.2497 -0.0997 0.103 Uiso 1 1 calc R
C21 C -1.0154(2) 0.2589(5) -0.04754(10) 0.0778(9) Uani 1 1 d .
C22 C -0.9287(3) 0.2770(6) -0.03047(11) 0.1017(13) Uani 1 1 d .
H3A H -0.9238 0.2730 -0.0034 0.122 Uiso 1 1 calc R
C23 C -0.8492(3) 0.3008(6) -0.05253(10) 0.0945(12) Uani 1 1 d .
H4A H -0.7913 0.3111 -0.0401 0.113 Uiso 1 1 calc R
C24 C -1.0999(3) 0.2316(8) -0.02403(14) 0.1056(14) Uani 1 1 d .

loop_
_atom_site_aniso_label
_atom_site_aniso_U_11
_atom_site_aniso_U_22
_atom_site_aniso_U_33
_atom_site_aniso_U_23
_atom_site_aniso_U_13
_atom_site_aniso_U_12
F1 0.130(2) 0.251(5) 0.239(4) 0.055(3) 0.098(3) 0.055(3)
F2 0.187(3) 0.240(5) 0.248(4) -0.092(3) 0.130(3) -0.125(3)
F3 0.121(2) 0.521(9) 0.096(2) 0.033(3) 0.0372(19) -0.056(3)
C1 0.0548(16) 0.0536(17) 0.0703(18) -0.0023(14) -0.0047(14) -0.0015(13)
C2 0.0549(16) 0.0540(17) 0.0675(18) -0.0055(14) -0.0015(14) 0.0036(13)
C3 0.0561(17) 0.0675(19) 0.0658(18) -0.0030(14) -0.0044(13) 0.0061(14)
C4 0.0524(16) 0.0527(17) 0.0665(18) -0.0069(13) -0.0038(13) 0.0011(12)
C5 0.0651(18) 0.0585(18) 0.0651(18) -0.0022(13) -0.0033(14) -0.0040(14)
C6 0.0525(16) 0.0638(18) 0.0740(19) -0.0065(15) -0.0038(14) -0.0013(14)
C7 0.067(2) 0.096(3) 0.090(2) 0.006(2) -0.0127(18) 0.0096(18)
C8 0.070(2) 0.138(4) 0.121(3) 0.002(3) -0.026(2) 0.019(2)
C9 0.053(2) 0.140(4) 0.134(4) -0.027(3) -0.013(2) 0.006(2)
C10 0.065(2) 0.118(3) 0.116(3) -0.021(3) 0.008(2) -0.018(2)
C11 0.061(2) 0.091(3) 0.086(2) -0.0044(19) -0.0014(16) -0.0082(17)
C12 0.0524(15) 0.0603(18) 0.0648(18) -0.0048(14) -0.0004(13) -0.0028(13)
C13 0.070(2) 0.085(2) 0.082(2) -0.0118(18) 0.0015(17) 0.0056(17)
C14 0.085(3) 0.114(3) 0.085(3) -0.026(2) 0.022(2) -0.012(2)
C15 0.095(3) 0.134(4) 0.068(2) -0.006(2) -0.001(2) -0.034(3)
C16 0.089(3) 0.111(3) 0.077(2) 0.019(2) -0.016(2) -0.014(2)
C17 0.0680(19) 0.077(2) 0.075(2) 0.0023(17) -0.0028(16) 0.0033(16)
C18 0.0572(17) 0.0607(18) 0.0659(18) -0.0062(14) -0.0009(14) -0.0009(13)
C19 0.061(2) 0.115(3) 0.064(2) -0.0054(18) 0.0005(15) -0.0002(17)
C20 0.0576(19) 0.118(3) 0.082(2) -0.011(2) 0.0033(17) -0.0008(19)
C21 0.071(2) 0.087(2) 0.076(2) -0.0048(17) 0.0072(18) -0.0061(18)
C22 0.089(3) 0.153(4) 0.063(2) 0.003(2) 0.0043(19) -0.013(2)
C23 0.070(2) 0.143(4) 0.070(2) 0.001(2) -0.0056(17) -0.013(2)
C24 0.079(3) 0.141(4) 0.097(3) -0.002(3) 0.025(2) -0.015(3)

loop_
_atom_type_symbol
_atom_type_description
_atom_type_scat_dispersion_real
_atom_type_scat_dispersion_imag
_atom_type_scat_source
C C 0.0033 0.0016 'International Tables Vol C Tables 4.2.6.8 and 6.1.1.4'
H H 0.0000 0.0000 'International Tables Vol C Tables 4.2.6.8 and 6.1.1.4'
F F 0.0171 0.0103 'International Tables Vol C Tables 4.2.6.8 and 6.1.1.4'

loop_
_geom_angle_atom_site_label_1
_geom_angle_atom_site_label_2
_geom_angle_atom_site_label_3
_geom_angle
C2 C1 C6 130.8(3)
C2 C1 C5 108.4(2)
C6 C1 C5 120.8(2)
C1 C2 C3 108.3(3)
C1 C2 C12 130.4(3)
C3 C2 C12 121.3(2)
C4 C3 C2 109.5(2)
C4 C3 H12A 125.2
C2 C3 H12A 125.2
C3 C4 C5 107.9(2)
C3 C4 C18 126.8(2)
C5 C4 C18 125.2(3)
C4 C5 C1 105.8(2)
C4 C5 H9A 110.6
C1 C5 H9A 110.6
C4 C5 H9B 110.6
C1 C5 H9B 110.6
H9A C5 H9B 108.7
C11 C6 C7 117.3(3)
C11 C6 C1 122.0(3)
C7 C6 C1 120.6(3)
C8 C7 C6 120.9(4)
C8 C7 H20A 119.5
C6 C7 H20A 119.5
C9 C8 C7 120.6(4)
C9 C8 H21A 119.7
C7 C8 H21A 119.7
C8 C9 C10 119.4(4)
C8 C9 H22A 120.3
C10 C9 H22A 120.3
C9 C10 C11 120.3(4)
C9 C10 H23A 119.9
C11 C10 H23A 119.9
C10 C11 C6 121.4(4)
C10 C11 H24A 119.3
C6 C11 H24A 119.3
C13 C12 C17 117.2(3)
C13 C12 C2 122.5(3)
C17 C12 C2 120.3(3)
C14 C13 C12 120.7(4)
C14 C13 H14A 119.6
C12 C13 H14A 119.6
C15 C14 C13 121.0(4)
C15 C14 H15A 119.5
C13 C14 H15A 119.5
C16 C15 C14 119.1(4)
C16 C15 H16A 120.4
C14 C15 H16A 120.4
C15 C16 C17 120.4(4)
C15 C16 H17A 119.8
C17 C16 H17A 119.8
C16 C17 C12 121.5(3)
C16 C17 H18A 119.2
C12 C17 H18A 119.2
C19 C18 C23 116.7(3)
C19 C18 C4 121.4(3)
C23 C18 C4 121.9(3)
C20 C19 C18 121.5(3)
C20 C19 H6A 119.2
C18 C19 H6A 119.2
C21 C20 C19 120.9(3)
C21 C20 H7A 119.6
C19 C20 H7A 119.6
C22 C21 C20 118.2(3)
C22 C21 C24 121.2(4)
C20 C21 C24 120.5(3)
C21 C22 C23 121.3(3)
C21 C22 H3A 119.4
C23 C22 H3A 119.4
C22 C23 C18 121.4(3)
C22 C23 H4A 119.3
C18 C23 H4A 119.3
F3 C24 F2 107.1(5)
F3 C24 F1 102.8(5)
F2 C24 F1 98.8(4)
F3 C24 C21 117.1(4)
F2 C24 C21 115.4(4)
F1 C24 C21 113.3(4)

loop_
_geom_bond_atom_site_label_1
_geom_bond_atom_site_label_2
_geom_bond_distance
F1 C24 1.311(6)
F2 C24 1.266(5)
F3 C24 1.221(5)
C1 C2 1.359(4)
C1 C6 1.475(4)
C1 C5 1.500(4)
C2 C3 1.471(4)
C2 C12 1.476(4)
C3 C4 1.380(4)
C3 H12A 0.9300
C4 C5 1.458(4)
C4 C18 1.460(4)
C5 H9A 0.9700
C5 H9B 0.9700
C6 C11 1.385(4)
C6 C7 1.391(4)
C7 C8 1.381(5)
C7 H20A 0.9300
C8 C9 1.366(6)
C8 H21A 0.9300
C9 C10 1.371(6)
C9 H22A 0.9300
C10 C11 1.377(5)
C10 H23A 0.9300
C11 H24A 0.9300
C12 C13 1.386(4)
C12 C17 1.388(4)
C13 C14 1.383(5)
C13 H14A 0.9300
C14 C15 1.367(6)
C14 H15A 0.9300
C15 C16 1.363(5)
C15 H16A 0.9300
C16 C17 1.381(5)
C16 H17A 0.9300
C17 H18A 0.9300
C18 C19 1.384(4)
C18 C23 1.392(4)
C19 C20 1.379(4)
C19 H6A 0.9300
C20 C21 1.372(5)
C20 H7A 0.9300
C21 C22 1.370(5)
C21 C24 1.461(5)
C22 C23 1.371(5)
C22 H3A 0.9300
C23 H4A 0.9300
